data_4080890
loop_
_publ_author_name
'Unruangsri, Junjuda'
'Morgan, Hannah'
'Schwarz, Andrew D.'
'Schofield, A. Daniel'
'Mountford, Philip'

_publ_section_title
;
 Synthesis and Reactivity of Titanium Hydrazido Complexes Supported by
 Diamido-Ether Ligands
;
_journal_issue 10
_journal_name_full Organometallics
_journal_page_first 3091
_journal_paper_doi 10.1021/om400311w
_journal_volume 32
_journal_year 2013
_chemical_formula_moiety 'C40 H54 N6 O1 Si2 Ti1'
_chemical_formula_sum 'C40 H54 N6 O Si2 Ti'
_chemical_formula_weight 738.98
_chemical_name_systematic
;
Ti(O(CH2CH2NSiMe3)(CH2CH2NCN(Xyl)(SiMe3))(NCNXyl)(NPh2)
;
_space_group_IT_number 14
_symmetry_cell_setting monoclinic
_symmetry_space_group_name_Hall '-P 2yn'
_symmetry_space_group_name_H-M 'P 1 21/n 1'
_atom_sites_solution_hydrogens geom
_atom_sites_solution_primary direct
_atom_sites_solution_secondary difmap
_cell_angle_alpha 90
_cell_angle_beta 107.51(3)
_cell_angle_gamma 90
_cell_formula_units_Z 4
_cell_length_a 13.941(3)
_cell_length_b 15.331(3)
_cell_length_c 19.787(4)
_cell_measurement_reflns_used 13329
_cell_measurement_temperature 150
_cell_measurement_theta_max 25
_cell_measurement_theta_min 5
_cell_volume 4033.1(16)
_computing_cell_refinement 'DENZO/SCALEPACK (Otwinowski & Minor, 1997)'
_computing_data_collection 'COLLECT (Nonius, 2001).'
_computing_data_reduction 'DENZO/SCALEPACK (Otwinowski & Minor, 1997)'
_computing_molecular_graphics 'CAMERON (Watkin et al., 1996)'
_computing_publication_material 'CRYSTALS (Betteridge et al., 2003)'
_computing_structure_refinement 'CRYSTALS (Betteridge et al., 2003)'
_computing_structure_solution 'SIR92 (Altomare et al., 1994)'
_diffrn_ambient_temperature 150
_diffrn_measured_fraction_theta_full 0.985
_diffrn_measured_fraction_theta_max 0.985
_diffrn_measurement_device Area
_diffrn_measurement_device_type 'Nonius KappaCCD'
_diffrn_measurement_method \w
_diffrn_radiation_monochromator graphite
_diffrn_radiation_type 'Mo K\a'
_diffrn_radiation_wavelength 0.71073
_diffrn_reflns_av_R_equivalents 0.092
_diffrn_reflns_limit_h_max 16
_diffrn_reflns_limit_h_min -16
_diffrn_reflns_limit_k_max 16
_diffrn_reflns_limit_k_min -18
_diffrn_reflns_limit_l_max 23
_diffrn_reflns_limit_l_min -23
_diffrn_reflns_number 24001
_diffrn_reflns_theta_full 25.086
_diffrn_reflns_theta_max 25.086
_diffrn_reflns_theta_min 5.176
_diffrn_standards_number 0
_exptl_absorpt_coefficient_mu 0.310
_exptl_absorpt_correction_T_max 0.97
_exptl_absorpt_correction_T_min 0.95
_exptl_absorpt_correction_type multi-scan
_exptl_absorpt_process_details 'DENZO/SCALEPACK (Otwinowski & Minor, 1997)'
_exptl_crystal_colour red
_exptl_crystal_density_diffrn 1.217
_exptl_crystal_density_method 'not measured'
_exptl_crystal_description block
_exptl_crystal_F_000 1576
_exptl_crystal_size_max 0.150
_exptl_crystal_size_mid 0.150
_exptl_crystal_size_min 0.100
_refine_diff_density_max 0.51
_refine_diff_density_min -0.34
_refine_ls_extinction_method None
_refine_ls_goodness_of_fit_ref 1.0621
_refine_ls_hydrogen_treatment none
_refine_ls_matrix_type full
_refine_ls_number_parameters 451
_refine_ls_number_reflns 4189
_refine_ls_number_restraints 12
_refine_ls_R_factor_all 0.1122
_refine_ls_R_factor_gt 0.0687
_refine_ls_shift/su_max 0.0003640
_refine_ls_shift/su_mean 0.0000146
_refine_ls_structure_factor_coef F
_refine_ls_weighting_details
;
 Method, part 1, Chebychev polynomial, (Watkin, 1994, Prince, 1982) 
 [weight] = 1.0/[A~0~*T~0~(x)+A~1~*T~1~(x) ... +A~n-1~]*T~n-1~(x)] 
 where A~i~ are the Chebychev coefficients listed below and x= Fcalc/Fmax 
 Method = Robust Weighting (Prince, 1982) 
 W = [weight] * [1-(deltaF/6*sigmaF)^2^]^2^ 
 A~i~ are: 
 1.42 1.00 1.12 
;
_refine_ls_weighting_scheme calc
_refine_ls_wR_factor_all 0.0762
_refine_ls_wR_factor_gt 0.0616
_refine_ls_wR_factor_ref 0.0590
_reflns_limit_h_max 15
_reflns_limit_h_min -16
_reflns_limit_k_max 18
_reflns_limit_k_min 0
_reflns_limit_l_max 23
_reflns_limit_l_min 0
_reflns_number_gt 4768
_reflns_number_total 7073
_reflns_threshold_expression I>2.0\s(I)
_oxford_diffrn_Wilson_B_factor 2.54
_oxford_diffrn_Wilson_scale 28.49
_oxford_refine_ls_r_factor_ref 0.0582
_oxford_refine_ls_scale 0.1994(5)
_oxford_reflns_number_all 7073
_oxford_reflns_threshold_expression_ref I>3.0\s(I)
_cod_data_source_file om400311w_si_002.cif
_cod_data_source_block COMPOUND_27
_cod_depositor_comments
;
The following automatic conversions were performed:

'_symmetry_cell_setting' value 'Monoclinic' changed to 'monoclinic'
according to /home/saulius/struct/CIF-dictionaries/cif_core.dic
dictionary named 'cif_core.dic' version 2.3.1 from
2005-06-27.

'_atom_sites_solution_primary' value 'Direct' changed to
'direct' according to
/home/saulius/struct/CIF-dictionaries/cif_core.dic dictionary named
'cif_core.dic' version 2.3.1 from 2005-06-27.

Automatic conversion script
Id: cif_fix_values 1891 2012-01-12 08:04:46Z andrius 
;
_cod_original_cell_volume 4033.2(16)
_cod_original_sg_symbol_H-M 'P 1 21/n 1 '
_cod_original_formula_sum 'C40 H54 N6 O1 Si2 Ti1'
_cod_database_code 4080890

loop_
_symmetry_equiv_pos_as_xyz
x,y,z
-x,-y,-z
-x+1/2,y+1/2,-z+1/2
x+1/2,-y+1/2,z+1/2

loop_
_atom_site_label
_atom_site_type_symbol
_atom_site_fract_x
_atom_site_fract_y
_atom_site_fract_z
_atom_site_U_iso_or_equiv
_atom_site_occupancy
_atom_site_adp_type
_atom_site_refinement_flags_posn
_atom_site_refinement_flags_adp
Ti1 Ti 0.60897(5) -0.00975(4) 0.29192(3) 0.0297 1.0000 Uani . .
O1 O 0.3719(2) 0.05334(19) 0.31172(14) 0.0461 1.0000 Uani . .
N1 N 0.7266(2) -0.0119(2) 0.25216(15) 0.0378 1.0000 Uani . .
N2 N 0.5789(2) -0.13276(19) 0.30570(14) 0.0321 1.0000 Uani . .
N3 N 0.5114(2) 0.05204(19) 0.22158(15) 0.0331 1.0000 Uani . .
N4 N 0.5823(2) 0.0366(2) 0.37743(15) 0.0352 1.0000 Uani . .
N5 N 0.8255(3) -0.0099(3) 0.1715(2) 0.0631 1.0000 Uani . U
N6 N 0.7287(2) 0.12614(19) 0.42560(14) 0.0324 1.0000 Uani . .
Si1 Si 0.49938(9) 0.03811(7) 0.13091(5) 0.0386 1.0000 Uani . .
Si2 Si 0.83698(8) 0.16337(7) 0.40347(5) 0.0378 1.0000 Uani . .
C1 C 0.6493(3) -0.1619(2) 0.37003(18) 0.0357 1.0000 Uani . .
C2 C 0.7511(3) -0.1576(3) 0.3785(2) 0.0432 1.0000 Uani . .
C3 C 0.8212(3) -0.1795(3) 0.4431(2) 0.0513 1.0000 Uani . .
C4 C 0.7898(4) -0.2082(3) 0.4984(2) 0.0517 1.0000 Uani . .
C5 C 0.6877(4) -0.2145(3) 0.4906(2) 0.0486 1.0000 Uani . .
C6 C 0.6173(3) -0.1902(3) 0.4271(2) 0.0435 1.0000 Uani . .
C7 C 0.4999(3) -0.1890(2) 0.27134(17) 0.0299 1.0000 Uani . .
C8 C 0.5101(3) -0.2804(2) 0.27608(19) 0.0379 1.0000 Uani . .
C9 C 0.4338(3) -0.3348(3) 0.2393(2) 0.0420 1.0000 Uani . .
C10 C 0.3455(3) -0.3012(3) 0.1957(2) 0.0451 1.0000 Uani . .
C11 C 0.3332(3) -0.2116(3) 0.1907(2) 0.0433 1.0000 Uani . .
C12 C 0.4078(3) -0.1558(3) 0.22855(19) 0.0367 1.0000 Uani . .
C13 C 0.4191(3) 0.0923(3) 0.3788(2) 0.0476 1.0000 Uani . .
C14 C 0.5103(3) 0.0399(3) 0.4180(2) 0.0412 1.0000 Uani . .
C15 C 0.3608(4) 0.1087(3) 0.2513(2) 0.0523 1.0000 Uani . .
C16 C 0.4583(3) 0.1291(2) 0.2367(2) 0.0402 1.0000 Uani . .
C17 C 0.5782(4) 0.1215(3) 0.1055(2) 0.0514 1.0000 Uani . .
C18 C 0.3647(3) 0.0511(3) 0.0778(2) 0.0534 1.0000 Uani . .
C19 C 0.5387(4) -0.0732(3) 0.1132(2) 0.0495 1.0000 Uani . .
C20 C 0.7949(3) 0.2189(3) 0.3163(2) 0.0493 1.0000 Uani . .
C21 C 0.9019(3) 0.2379(3) 0.4769(2) 0.0499 1.0000 Uani . .
C22 C 0.9196(3) 0.0695(3) 0.4014(2) 0.0512 1.0000 Uani . .
C23 C 0.6675(2) 0.0710(2) 0.37899(17) 0.0289 1.0000 Uani . .
C24 C 0.7065(3) 0.1544(2) 0.48907(18) 0.0330 1.0000 Uani . .
C25 C 0.6563(3) 0.2347(2) 0.4887(2) 0.0379 1.0000 Uani . .
C26 C 0.6380(3) 0.2591(3) 0.5513(2) 0.0502 1.0000 Uani . .
C27 C 0.6654(3) 0.2077(3) 0.6111(2) 0.0519 1.0000 Uani . .
C28 C 0.7118(3) 0.1288(3) 0.6098(2) 0.0454 1.0000 Uani . .
C29 C 0.7349(3) 0.1007(3) 0.54934(19) 0.0389 1.0000 Uani . .
C30 C 0.6242(4) 0.2908(3) 0.4245(2) 0.0496 1.0000 Uani . .
C31 C 0.7874(4) 0.0151(3) 0.5480(2) 0.0542 1.0000 Uani . .
C32 C 0.7812(3) -0.0146(3) 0.2187(2) 0.0448 1.0000 Uani . U
C33 C 0.9239(3) -0.0251(3) 0.1708(2) 0.0486 1.0000 Uani . U
C34 C 0.9486(4) 0.0152(3) 0.1127(2) 0.0533 1.0000 Uani . .
C35 C 1.0433(4) 0.0029(3) 0.1073(3) 0.0641 1.0000 Uani . .
C36 C 1.1125(4) -0.0470(4) 0.1558(4) 0.0748 1.0000 Uani . .
C37 C 1.0891(4) -0.0851(3) 0.2098(3) 0.0664 1.0000 Uani . .
C38 C 0.9942(3) -0.0759(3) 0.2189(2) 0.0462 1.0000 Uani . .
C39 C 0.8724(4) 0.0673(3) 0.0591(3) 0.0646 1.0000 Uani . .
C40 C 0.9692(4) -0.1204(3) 0.2792(3) 0.0642 1.0000 Uani . .
H21 H 0.7735 -0.1396 0.3398 0.0538 1.0000 Uiso R .
H31 H 0.8911 -0.1740 0.4490 0.0668 1.0000 Uiso R .
H41 H 0.8377 -0.2240 0.5420 0.0615 1.0000 Uiso R .
H51 H 0.6664 -0.2357 0.5288 0.0635 1.0000 Uiso R .
H61 H 0.5476 -0.1921 0.4227 0.0548 1.0000 Uiso R .
H81 H 0.5716 -0.3047 0.3046 0.0471 1.0000 Uiso R .
H91 H 0.4423 -0.3962 0.2443 0.0529 1.0000 Uiso R .
H101 H 0.2934 -0.3391 0.1700 0.0564 1.0000 Uiso R .
H111 H 0.2725 -0.1880 0.1603 0.0550 1.0000 Uiso R .
H121 H 0.3973 -0.0945 0.2258 0.0457 1.0000 Uiso R .
H131 H 0.4388 0.1502 0.3720 0.0607 1.0000 Uiso R .
H132 H 0.3727 0.0936 0.4055 0.0607 1.0000 Uiso R .
H141 H 0.5418 0.0660 0.4628 0.0519 1.0000 Uiso R .
H142 H 0.4900 -0.0177 0.4249 0.0519 1.0000 Uiso R .
H151 H 0.3304 0.1618 0.2590 0.0695 1.0000 Uiso R .
H152 H 0.3180 0.0801 0.2108 0.0695 1.0000 Uiso R .
H161 H 0.5013 0.1566 0.2776 0.0515 1.0000 Uiso R .
H162 H 0.4456 0.1679 0.1975 0.0515 1.0000 Uiso R .
H171 H 0.5728 0.1154 0.0567 0.0662 1.0000 Uiso R .
H172 H 0.6462 0.1136 0.1332 0.0662 1.0000 Uiso R .
H173 H 0.5564 0.1782 0.1137 0.0662 1.0000 Uiso R .
H181 H 0.3579 0.0438 0.0289 0.0665 1.0000 Uiso R .
H182 H 0.3419 0.1076 0.0854 0.0665 1.0000 Uiso R .
H183 H 0.3257 0.0082 0.0922 0.0665 1.0000 Uiso R .
H191 H 0.5317 -0.0792 0.0641 0.0628 1.0000 Uiso R .
H192 H 0.6071 -0.0820 0.1399 0.0628 1.0000 Uiso R .
H193 H 0.4978 -0.1152 0.1266 0.0628 1.0000 Uiso R .
H201 H 0.8518 0.2391 0.3039 0.0633 1.0000 Uiso R .
H202 H 0.7532 0.2670 0.3189 0.0633 1.0000 Uiso R .
H203 H 0.7580 0.1790 0.2814 0.0633 1.0000 Uiso R .
H211 H 0.9609 0.2607 0.4688 0.0643 1.0000 Uiso R .
H212 H 0.9199 0.2067 0.5204 0.0643 1.0000 Uiso R .
H213 H 0.8580 0.2844 0.4791 0.0643 1.0000 Uiso R .
H221 H 0.9772 0.0891 0.3895 0.0658 1.0000 Uiso R .
H222 H 0.9401 0.0427 0.4467 0.0658 1.0000 Uiso R .
H223 H 0.8838 0.0285 0.3670 0.0658 1.0000 Uiso R .
H261 H 0.6067 0.3138 0.5530 0.0639 1.0000 Uiso R .
H271 H 0.6520 0.2262 0.6532 0.0643 1.0000 Uiso R .
H281 H 0.7281 0.0925 0.6506 0.0574 1.0000 Uiso R .
H301 H 0.5921 0.3415 0.4348 0.0643 1.0000 Uiso R .
H302 H 0.6808 0.3072 0.4102 0.0643 1.0000 Uiso R .
H303 H 0.5782 0.2590 0.3874 0.0643 1.0000 Uiso R .
H311 H 0.8009 -0.0124 0.5929 0.0702 1.0000 Uiso R .
H312 H 0.8488 0.0250 0.5377 0.0702 1.0000 Uiso R .
H313 H 0.7452 -0.0214 0.5125 0.0702 1.0000 Uiso R .
H351 H 1.0613 0.0293 0.0694 0.0879 1.0000 Uiso R .
H361 H 1.1784 -0.0537 0.1520 0.0966 1.0000 Uiso R .
H371 H 1.1375 -0.1200 0.2428 0.0844 1.0000 Uiso R .
H391 H 0.9020 0.0884 0.0248 0.0847 1.0000 Uiso R .
H392 H 0.8513 0.1152 0.0815 0.0847 1.0000 Uiso R .
H393 H 0.8160 0.0319 0.0364 0.0847 1.0000 Uiso R .
H401 H 1.0261 -0.1521 0.3066 0.0851 1.0000 Uiso R .
H402 H 0.9509 -0.0781 0.3082 0.0851 1.0000 Uiso R .
H403 H 0.9146 -0.1594 0.2606 0.0851 1.0000 Uiso R .

loop_
_atom_site_aniso_label
_atom_site_aniso_U_11
_atom_site_aniso_U_22
_atom_site_aniso_U_33
_atom_site_aniso_U_23
_atom_site_aniso_U_13
_atom_site_aniso_U_12
Ti1 0.0357(4) 0.0302(3) 0.0228(3) 0.0003(3) 0.0081(2) -0.0028(3)
O1 0.0443(16) 0.0533(17) 0.0394(14) 0.0006(13) 0.0108(12) -0.0004(13)
N1 0.0457(19) 0.0390(17) 0.0303(14) -0.0019(13) 0.0137(14) -0.0019(15)
N2 0.0372(17) 0.0309(15) 0.0271(14) 0.0047(12) 0.0079(12) -0.0006(13)
N3 0.0413(17) 0.0308(16) 0.0270(14) 0.0022(12) 0.0103(13) -0.0033(13)
N4 0.0409(18) 0.0386(17) 0.0256(14) -0.0015(12) 0.0091(13) -0.0020(14)
N5 0.057(2) 0.086(3) 0.051(2) 0.008(2) 0.0239(17) 0.014(2)
N6 0.0374(17) 0.0325(15) 0.0272(14) -0.0019(12) 0.0096(13) -0.0021(13)
Si1 0.0475(6) 0.0420(6) 0.0249(5) 0.0028(4) 0.0086(4) -0.0021(5)
Si2 0.0375(6) 0.0403(6) 0.0371(5) -0.0042(4) 0.0134(4) -0.0037(5)
C1 0.041(2) 0.0315(18) 0.0301(18) -0.0013(15) 0.0042(15) -0.0015(16)
C2 0.047(2) 0.040(2) 0.041(2) 0.0031(17) 0.0101(17) 0.0085(18)
C3 0.049(3) 0.051(3) 0.047(2) 0.0009(19) 0.0039(19) 0.014(2)
C4 0.059(3) 0.048(2) 0.038(2) -0.0013(19) -0.0014(19) 0.019(2)
C5 0.073(3) 0.042(2) 0.0271(18) 0.0025(17) 0.0103(19) 0.006(2)
C6 0.053(3) 0.042(2) 0.033(2) 0.0010(16) 0.0096(18) 0.0043(18)
C7 0.0350(19) 0.0307(18) 0.0263(16) -0.0012(14) 0.0124(15) -0.0043(14)
C8 0.047(2) 0.0343(19) 0.0316(18) 0.0056(15) 0.0114(16) 0.0018(17)
C9 0.053(2) 0.0330(19) 0.043(2) -0.0044(17) 0.0182(19) -0.0042(18)
C10 0.046(2) 0.046(2) 0.044(2) -0.0104(18) 0.0149(19) -0.0147(19)
C11 0.035(2) 0.052(3) 0.040(2) 0.0008(18) 0.0072(17) -0.0034(18)
C12 0.039(2) 0.0359(19) 0.0360(19) 0.0025(15) 0.0131(16) -0.0002(16)
C13 0.051(2) 0.056(3) 0.044(2) -0.0037(19) 0.027(2) -0.001(2)
C14 0.042(2) 0.052(2) 0.0322(18) -0.0054(17) 0.0145(16) -0.0084(17)
C15 0.056(3) 0.056(3) 0.044(2) 0.007(2) 0.014(2) 0.013(2)
C16 0.051(2) 0.0330(19) 0.0357(19) 0.0008(16) 0.0117(17) 0.0101(17)
C17 0.059(3) 0.056(3) 0.039(2) 0.010(2) 0.0136(19) -0.001(2)
C18 0.053(3) 0.066(3) 0.034(2) 0.0065(19) 0.0032(18) -0.001(2)
C19 0.065(3) 0.051(2) 0.0310(18) -0.0025(18) 0.0128(18) -0.001(2)
C20 0.055(3) 0.049(2) 0.047(2) -0.0013(19) 0.021(2) -0.009(2)
C21 0.049(2) 0.047(2) 0.053(2) -0.0078(19) 0.014(2) -0.0073(19)
C22 0.041(2) 0.055(2) 0.057(2) -0.009(2) 0.0145(19) 0.002(2)
C23 0.0309(19) 0.0297(17) 0.0257(16) 0.0040(14) 0.0079(14) 0.0015(15)
C24 0.0362(19) 0.0355(19) 0.0269(17) -0.0027(14) 0.0087(14) -0.0040(16)
C25 0.042(2) 0.0312(19) 0.043(2) -0.0017(16) 0.0166(16) -0.0008(16)
C26 0.053(3) 0.046(2) 0.059(3) -0.014(2) 0.027(2) -0.002(2)
C27 0.052(3) 0.070(3) 0.039(2) -0.016(2) 0.0206(19) -0.018(2)
C28 0.050(2) 0.056(2) 0.0298(18) 0.0007(17) 0.0115(17) -0.009(2)
C29 0.037(2) 0.042(2) 0.0344(18) 0.0014(16) 0.0063(16) -0.0074(16)
C30 0.055(3) 0.041(2) 0.056(2) 0.004(2) 0.022(2) 0.011(2)
C31 0.061(3) 0.051(3) 0.051(2) 0.016(2) 0.018(2) 0.006(2)
C32 0.041(2) 0.051(2) 0.039(2) -0.0051(18) 0.0070(18) 0.0059(18)
C33 0.039(2) 0.055(2) 0.054(2) -0.017(2) 0.0163(18) -0.0001(19)
C34 0.063(3) 0.039(2) 0.056(3) -0.009(2) 0.016(2) -0.001(2)
C35 0.072(3) 0.047(3) 0.086(3) -0.004(3) 0.044(3) -0.013(3)
C36 0.063(3) 0.061(3) 0.113(5) -0.012(3) 0.047(3) -0.009(3)
C37 0.048(3) 0.054(3) 0.085(4) -0.009(3) 0.001(2) 0.008(2)
C38 0.050(3) 0.040(2) 0.047(2) -0.0127(18) 0.0114(19) -0.0013(19)
C39 0.085(4) 0.054(3) 0.059(3) -0.002(2) 0.027(3) -0.006(3)
C40 0.082(4) 0.056(3) 0.052(3) -0.001(2) 0.016(2) 0.008(3)

loop_
_atom_type_symbol
_atom_type_scat_dispersion_real
_atom_type_scat_dispersion_imag
_atom_type_scat_Cromer_Mann_a1
_atom_type_scat_Cromer_Mann_b1
_atom_type_scat_Cromer_Mann_a2
_atom_type_scat_Cromer_Mann_b2
_atom_type_scat_Cromer_Mann_a3
_atom_type_scat_Cromer_Mann_b3
_atom_type_scat_Cromer_Mann_a4
_atom_type_scat_Cromer_Mann_b4
_atom_type_scat_Cromer_Mann_c
_atom_type_scat_source
C 0.0033 0.0016 2.3100 20.8439 1.0200 10.2075 1.5886 0.5687 0.8650 51.6512 0.2156 'International Tables Vol C 4.2.6.8 and 6.1.1.4'
H 0.0000 0.0000 0.4930 10.5109 0.3229 26.1257 0.1402 3.1424 0.0408 57.7998 0.0030 'International Tables Vol C 4.2.6.8 and 6.1.1.4'
N 0.0061 0.0033 12.2126 0.0057 3.1322 9.8933 2.0125 28.9975 1.1663 0.5826 -11.5290 'International Tables Vol C 4.2.6.8 and 6.1.1.4'
O 0.0106 0.0060 3.0485 13.2771 2.2868 5.7011 1.5463 0.3239 0.8670 32.9089 0.2508 'International Tables Vol C 4.2.6.8 and 6.1.1.4'
Si 0.0817 0.0704 6.2915 2.4386 3.0353 32.3337 1.9891 0.6785 1.5410 81.6937 1.1407 'International Tables Vol C 4.2.6.8 and 6.1.1.4'
Ti 0.2776 0.4457 9.7595 7.8508 7.3558 0.5000 1.6991 35.6338 1.9021 116.1050 1.2807 'International Tables Vol C 4.2.6.8 and 6.1.1.4'

loop_
_geom_angle_atom_site_label_1
_geom_angle_atom_site_label_2
_geom_angle_atom_site_label_3
_geom_angle
_geom_angle_publ_flag
N1 Ti1 N2 105.65(13) yes
N1 Ti1 N3 102.16(13) yes
N2 Ti1 N3 116.59(13) yes
N1 Ti1 N4 136.46(13) yes
N2 Ti1 N4 97.09(13) yes
N3 Ti1 N4 99.92(13) yes
C13 O1 C15 115.6(3) yes
Ti1 N1 C32 168.4(3) yes
Ti1 N2 C1 107.8(2) yes
Ti1 N2 C7 133.7(2) yes
C1 N2 C7 118.0(3) yes
Ti1 N3 Si1 121.18(17) yes
Ti1 N3 C16 123.3(2) yes
Si1 N3 C16 113.8(2) yes
Ti1 N4 C14 145.3(3) yes
Ti1 N4 C23 76.0(2) yes
C14 N4 C23 138.6(3) yes
C32 N5 C33 134.1(4) yes
Si2 N6 C23 116.1(2) yes
Si2 N6 C24 122.3(2) yes
C23 N6 C24 121.6(3) yes
N3 Si1 C17 108.05(18) yes
N3 Si1 C18 109.39(19) yes
C17 Si1 C18 110.6(2) yes
N3 Si1 C19 111.12(16) yes
C17 Si1 C19 110.5(2) yes
C18 Si1 C19 107.2(2) yes
N6 Si2 C20 108.68(18) yes
N6 Si2 C21 104.71(17) yes
C20 Si2 C21 112.9(2) yes
N6 Si2 C22 109.54(18) yes
C20 Si2 C22 111.2(2) yes
C21 Si2 C22 109.6(2) yes
N2 C1 C2 120.0(3) yes
N2 C1 C6 121.1(3) yes
C2 C1 C6 118.8(3) yes
C1 C2 C3 120.7(4) yes
C1 C2 H21 119.4 no
C3 C2 H21 119.8 no
C2 C3 C4 120.3(4) yes
C2 C3 H31 120.0 no
C4 C3 H31 119.6 no
C3 C4 C5 119.8(4) yes
C3 C4 H41 120.1 no
C5 C4 H41 120.1 no
C4 C5 C6 120.2(4) yes
C4 C5 H51 119.4 no
C6 C5 H51 120.4 no
C1 C6 C5 120.1(4) yes
C1 C6 H61 120.0 no
C5 C6 H61 120.0 no
N2 C7 C8 122.0(3) yes
N2 C7 C12 120.8(3) yes
C8 C7 C12 117.2(3) yes
C7 C8 C9 121.4(4) yes
C7 C8 H81 119.1 no
C9 C8 H81 119.5 no
C8 C9 C10 120.6(4) yes
C8 C9 H91 119.6 no
C10 C9 H91 119.8 no
C9 C10 C11 119.0(4) yes
C9 C10 H101 120.3 no
C11 C10 H101 120.7 no
C10 C11 C12 121.3(4) yes
C10 C11 H111 119.3 no
C12 C11 H111 119.4 no
C7 C12 C11 120.4(4) yes
C7 C12 H121 119.3 no
C11 C12 H121 120.3 no
O1 C13 C14 109.7(3) yes
O1 C13 H131 109.4 no
C14 C13 H131 109.6 no
O1 C13 H132 109.1 no
C14 C13 H132 109.6 no
H131 C13 H132 109.5 no
C13 C14 N4 110.3(3) yes
C13 C14 H141 109.7 no
N4 C14 H141 108.9 no
C13 C14 H142 109.2 no
N4 C14 H142 109.2 no
H141 C14 H142 109.5 no
O1 C15 C16 113.9(3) yes
O1 C15 H151 108.4 no
C16 C15 H151 108.9 no
O1 C15 H152 108.2 no
C16 C15 H152 107.9 no
H151 C15 H152 109.5 no
C15 C16 N3 114.2(3) yes
C15 C16 H161 107.6 no
N3 C16 H161 107.6 no
C15 C16 H162 109.3 no
N3 C16 H162 108.5 no
H161 C16 H162 109.5 no
Si1 C17 H171 109.6 no
Si1 C17 H172 109.0 no
H171 C17 H172 109.5 no
Si1 C17 H173 109.8 no
H171 C17 H173 109.5 no
H172 C17 H173 109.5 no
Si1 C18 H181 109.7 no
Si1 C18 H182 109.7 no
H181 C18 H182 109.5 no
Si1 C18 H183 109.1 no
H181 C18 H183 109.5 no
H182 C18 H183 109.5 no
Si1 C19 H191 109.6 no
Si1 C19 H192 109.3 no
H191 C19 H192 109.5 no
Si1 C19 H193 109.5 no
H191 C19 H193 109.5 no
H192 C19 H193 109.5 no
Si2 C20 H201 109.6 no
Si2 C20 H202 109.5 no
H201 C20 H202 109.5 no
Si2 C20 H203 109.3 no
H201 C20 H203 109.5 no
H202 C20 H203 109.5 no
Si2 C21 H211 109.7 no
Si2 C21 H212 109.4 no
H211 C21 H212 109.5 no
Si2 C21 H213 109.2 no
H211 C21 H213 109.5 no
H212 C21 H213 109.5 no
Si2 C22 H221 109.7 no
Si2 C22 H222 109.1 no
H221 C22 H222 109.5 no
Si2 C22 H223 109.6 no
H221 C22 H223 109.5 no
H222 C22 H223 109.5 no
N6 C23 N4 131.3(3) yes
N6 C24 C25 119.3(3) yes
N6 C24 C29 118.8(3) yes
C25 C24 C29 121.8(3) yes
C24 C25 C26 116.9(4) yes
C24 C25 C30 121.9(3) yes
C26 C25 C30 121.1(4) yes
C25 C26 C27 122.3(4) yes
C25 C26 H261 118.6 no
C27 C26 H261 119.1 no
C26 C27 C28 119.9(4) yes
C26 C27 H271 120.4 no
C28 C27 H271 119.7 no
C27 C28 C29 121.2(4) yes
C27 C28 H281 119.6 no
C29 C28 H281 119.2 no
C24 C29 C28 117.9(4) yes
C24 C29 C31 120.6(3) yes
C28 C29 C31 121.5(4) yes
C25 C30 H301 109.3 no
C25 C30 H302 110.2 no
H301 C30 H302 109.5 no
C25 C30 H303 108.9 no
H301 C30 H303 109.5 no
H302 C30 H303 109.5 no
C29 C31 H311 109.3 no
C29 C31 H312 109.8 no
H311 C31 H312 109.5 no
C29 C31 H313 109.3 no
H311 C31 H313 109.5 no
H312 C31 H313 109.5 no
N5 C32 N1 167.4(4) yes
N5 C33 C34 114.2(4) yes
N5 C33 C38 125.7(4) yes
C34 C33 C38 120.2(4) yes
C33 C34 C35 118.2(5) yes
C33 C34 C39 120.7(4) yes
C35 C34 C39 121.1(5) yes
C34 C35 C36 121.0(5) yes
C34 C35 H351 119.5 no
C36 C35 H351 119.5 no
C35 C36 C37 120.8(5) yes
C35 C36 H361 119.9 no
C37 C36 H361 119.3 no
C36 C37 C38 121.7(5) yes
C36 C37 H371 119.9 no
C38 C37 H371 118.4 no
C37 C38 C33 118.2(4) yes
C37 C38 C40 120.8(4) yes
C33 C38 C40 121.0(4) yes
C34 C39 H391 108.8 no
C34 C39 H392 109.7 no
H391 C39 H392 109.5 no
C34 C39 H393 109.9 no
H391 C39 H393 109.5 no
H392 C39 H393 109.5 no
C38 C40 H401 109.4 no
C38 C40 H402 109.8 no
H401 C40 H402 109.5 no
C38 C40 H403 109.2 no
H401 C40 H403 109.5 no
H402 C40 H403 109.5 no

loop_
_geom_bond_atom_site_label_1
_geom_bond_atom_site_label_2
_geom_bond_distance
_geom_bond_publ_flag
Ti1 N1 2.021(3) yes
Ti1 N2 1.969(3) yes
Ti1 N3 1.883(3) yes
Ti1 N4 1.971(3) yes
O1 C13 1.424(5) yes
O1 C15 1.436(5) yes
N1 C32 1.151(5) yes
N2 C1 1.426(5) yes
N2 C7 1.403(5) yes
N3 Si1 1.764(3) yes
N3 C16 1.473(5) yes
N4 C14 1.463(5) yes
N4 C23 1.291(5) yes
N5 C32 1.267(6) yes
N5 C33 1.395(6) yes
N6 Si2 1.788(3) yes
N6 C23 1.349(5) yes
N6 C24 1.447(4) yes
Si1 C17 1.852(4) yes
Si1 C18 1.866(5) yes
Si1 C19 1.858(5) yes
Si2 C20 1.853(4) yes
Si2 C21 1.856(4) yes
Si2 C22 1.851(4) yes
C1 C2 1.380(6) yes
C1 C6 1.402(5) yes
C2 C3 1.396(6) yes
C2 H21 0.950 no
C3 C4 1.368(7) yes
C3 H31 0.950 no
C4 C5 1.387(7) yes
C4 H41 0.950 no
C5 C6 1.392(6) yes
C5 H51 0.950 no
C6 H61 0.950 no
C7 C8 1.408(5) yes
C7 C12 1.403(5) yes
C8 C9 1.375(6) yes
C8 H81 0.950 no
C9 C10 1.373(6) yes
C9 H91 0.950 no
C10 C11 1.384(6) yes
C10 H101 0.950 no
C11 C12 1.380(6) yes
C11 H111 0.950 no
C12 H121 0.950 no
C13 C14 1.507(6) yes
C13 H131 0.950 no
C13 H132 0.950 no
C14 H141 0.950 no
C14 H142 0.950 no
C15 C16 1.506(6) yes
C15 H151 0.950 no
C15 H152 0.950 no
C16 H161 0.950 no
C16 H162 0.950 no
C17 H171 0.950 no
C17 H172 0.950 no
C17 H173 0.950 no
C18 H181 0.950 no
C18 H182 0.950 no
C18 H183 0.950 no
C19 H191 0.950 no
C19 H192 0.950 no
C19 H193 0.950 no
C20 H201 0.950 no
C20 H202 0.950 no
C20 H203 0.950 no
C21 H211 0.950 no
C21 H212 0.950 no
C21 H213 0.950 no
C22 H221 0.950 no
C22 H222 0.950 no
C22 H223 0.950 no
C24 C25 1.415(5) yes
C24 C29 1.404(5) yes
C25 C26 1.390(6) yes
C25 C30 1.487(6) yes
C26 C27 1.376(7) yes
C26 H261 0.950 no
C27 C28 1.376(7) yes
C27 H271 0.950 no
C28 C29 1.397(6) yes
C28 H281 0.950 no
C29 C31 1.506(6) yes
C30 H301 0.950 no
C30 H302 0.950 no
C30 H303 0.950 no
C31 H311 0.950 no
C31 H312 0.950 no
C31 H313 0.950 no
C33 C34 1.435(7) yes
C33 C38 1.384(6) yes
C34 C35 1.369(7) yes
C34 C39 1.488(7) yes
C35 C36 1.371(9) yes
C35 H351 0.950 no
C36 C37 1.342(8) yes
C36 H361 0.950 no
C37 C38 1.394(7) yes
C37 H371 0.950 no
C38 C40 1.503(7) yes
C39 H391 0.950 no
C39 H392 0.950 no
C39 H393 0.950 no
C40 H401 0.950 no
C40 H402 0.950 no
C40 H403 0.950 no
